data_7044018
loop_
_publ_author_name
'Ghadwal, Rajendra S.'
'Ho, Nga Kim'
'Neumann, Beate'
'Stammler, Georg'
'Menezes da Silva, Vitor Hugo'
'Watanabe, Daniel'
'Braga, Ataualpa A. C.'

_publ_section_title
;
 Nickel-Catalysed Direct C2-Arylation of N-Heterocyclic Carbene
;
_journal_name_full 'Dalton Trans.'
_journal_paper_doi 10.1039/C7DT03099A
_journal_year 2017
_chemical_formula_moiety '2(C34 H43 N2), Br4 Ni [+ solvent]'
_chemical_formula_sum 'C68 H86 Br4 N4 Ni'
_chemical_formula_weight 1337.75
_space_group_crystal_system monoclinic
_space_group_IT_number 15
_space_group_name_Hall '-I 2ya'
_space_group_name_H-M_alt 'I 1 2/a 1'
_symmetry_space_group_name_Hall '-I 2ya'
_symmetry_space_group_name_H-M 'I 1 2/a 1'
_atom_sites_solution_hydrogens geom
_atom_sites_solution_primary direct
_audit_creation_date 2017-02-01
_audit_creation_method
;
  Olex2 1.2-ac2
  (compiled 2012.03.27 svn.r2268, GUI svn.r4156)
;
_audit_update_record
;
2017-06-28 deposited with the CCDC.
2017-08-22 downloaded from the CCDC.
;
_cell_angle_alpha 90
_cell_angle_beta 103.2084(18)
_cell_angle_gamma 90
_cell_formula_units_Z 4
_cell_length_a 22.2529(4)
_cell_length_b 17.8637(4)
_cell_length_c 18.7897(3)
_cell_measurement_reflns_used 17399
_cell_measurement_temperature 100.01(11)
_cell_measurement_theta_max 29.0840
_cell_measurement_theta_min 1.8770
_cell_volume 7271.7(2)
_computing_cell_refinement 'CrysAlisPro 1.171.38.43 (Rigaku OD, 2015)'
_computing_data_collection 'CrysAlisPro 1.171.38.43 (Rigaku OD, 2015)'
_computing_data_reduction 'CrysAlisPro 1.171.38.43 (Rigaku OD, 2015)'
_computing_molecular_graphics
;
O. V. Dolomanov, L. J. Bourhis, R. J. Gildea, J. A. K. Howard and H. Puschmann,
OLEX2: a complete structure solution, refinement and analysis program.
J. Appl. Cryst. (2009). 42, 339-341.
;
_computing_publication_material
;
O. V. Dolomanov, L. J. Bourhis, R. J. Gildea, J. A. K. Howard and H. Puschmann,
OLEX2: a complete structure solution, refinement and analysis program.
J. Appl. Cryst. (2009). 42, 339-341.
;
_computing_structure_refinement
;
SHELXL, G.M. Sheldrick, Acta Cryst.
(2008). A64, 112-122
;
_computing_structure_solution 'ShelXT (Sheldrick, 2015)'
_diffrn_ambient_environment N~2~
_diffrn_ambient_temperature 100.01(11)
_diffrn_detector 'CCD plate'
_diffrn_detector_area_resol_mean 8.0951
_diffrn_detector_type Eos
_diffrn_measured_fraction_theta_full 0.7909
_diffrn_measured_fraction_theta_max 0.9982
_diffrn_measurement_details
;
List of Runs (angles in degrees, time in seconds):

  # Type    Start    End  Width  t~exp~   \w     \q     \k     \f   Frames
#--------------------------------------------------------------------------
  1  \w     -4.00  94.00   1.00   33.00    --   24.94  77.00 120.00   98
  2  \w      6.00  93.00   1.00   33.00    --   24.94  57.00  90.00   87
  3  \w    -44.00  54.00   1.00   33.00    --   24.94 -77.00   0.00   98
  4  \w    -44.00  54.00   1.00   33.00    --   24.94 -77.00-180.00   98
  5  \w     -4.00  94.00   1.00   33.00    --   24.94  77.00-150.00   98
  6  \w     -4.00  94.00   1.00   33.00    --   24.94  77.00  30.00   98
  7  \w    -20.00  65.00   1.00   33.00    --   24.94 -99.00 -60.00   85
  8  \w    -46.00  47.00   1.00   33.00    --   24.94 -38.00  60.00   93
  9  \w     -4.00  94.00   1.00   33.00    --   24.94  77.00 -60.00   98
 10  \w      7.00  85.00   1.00   33.00    --   24.94-133.00 145.75   78
;
_diffrn_measurement_device 'four-circle diffractometer'
_diffrn_measurement_device_type 'SuperNova, Single source at offset, Eos'
_diffrn_measurement_method '\w scans'
_diffrn_orient_matrix_type 'CrysAlisPro convention (1999,Acta A55,543-557)'
_diffrn_orient_matrix_UB_11 0.0189987000
_diffrn_orient_matrix_UB_12 0.0197862000
_diffrn_orient_matrix_UB_13 -0.0191705000
_diffrn_orient_matrix_UB_21 0.0132085000
_diffrn_orient_matrix_UB_22 0.0203056000
_diffrn_orient_matrix_UB_23 0.0322243000
_diffrn_orient_matrix_UB_31 0.0231582000
_diffrn_orient_matrix_UB_32 -0.0278070000
_diffrn_orient_matrix_UB_33 0.0098754000
_diffrn_radiation_monochromator mirror
_diffrn_radiation_probe x-ray
_diffrn_radiation_type 'Mo K\a'
_diffrn_radiation_wavelength 0.71073
_diffrn_reflns_av_R_equivalents 0.0597
_diffrn_reflns_av_unetI/netI 0.0379
_diffrn_reflns_Laue_measured_fraction_full 1.000
_diffrn_reflns_Laue_measured_fraction_max 0.998
_diffrn_reflns_limit_h_max 31
_diffrn_reflns_limit_h_min -31
_diffrn_reflns_limit_k_max 25
_diffrn_reflns_limit_k_min -25
_diffrn_reflns_limit_l_max 26
_diffrn_reflns_limit_l_min -26
_diffrn_reflns_number 83727
_diffrn_reflns_point_group_measured_fraction_full 1.000
_diffrn_reflns_point_group_measured_fraction_max 0.998
_diffrn_reflns_theta_full 26.000
_diffrn_reflns_theta_max 30.11
_diffrn_reflns_theta_min 1.59
_diffrn_source 'micro-focus sealed X-ray tube'
_diffrn_source_type 'SuperNova (Mo) X-ray Source'
_exptl_absorpt_coefficient_mu 2.502
_exptl_absorpt_correction_T_max 0.954
_exptl_absorpt_correction_T_min 0.616
_exptl_absorpt_correction_type gaussian
_exptl_absorpt_process_details
;
CrysAlisPro 1.171.38.43 (Rigaku Oxford Diffraction, 2015)
Numerical absorption correction based on gaussian integration over
            a multifaceted crystal model
Empirical absorption correction using spherical harmonics,
 implemented in SCALE3 ABSPACK scaling algorithm.
;
_exptl_crystal_colour 'clear blue'
_exptl_crystal_colour_lustre clear
_exptl_crystal_colour_primary blue
_exptl_crystal_density_diffrn 1.222
_exptl_crystal_description fragment
_exptl_crystal_F_000 2760
_exptl_crystal_size_max 0.296
_exptl_crystal_size_mid 0.12
_exptl_crystal_size_min 0.019
_refine_diff_density_max 0.679
_refine_diff_density_min -0.572
_refine_diff_density_rms 0.084
_refine_ls_extinction_method none
_refine_ls_goodness_of_fit_ref 1.049
_refine_ls_hydrogen_treatment constr
_refine_ls_matrix_type full
_refine_ls_number_parameters 357
_refine_ls_number_reflns 10702
_refine_ls_number_restraints 0
_refine_ls_restrained_S_all 1.049
_refine_ls_R_factor_all 0.0570
_refine_ls_R_factor_gt 0.0390
_refine_ls_shift/su_max 0.001
_refine_ls_shift/su_mean 0.000
_refine_ls_structure_factor_coef Fsqd
_refine_ls_weighting_details 'w=1/[\s^2^(Fo^2^)+(0.0427P)^2^+10.0313P] where P=(Fo^2^+2Fc^2^)/3'
_refine_ls_weighting_scheme calc
_refine_ls_wR_factor_gt 0.0909
_refine_ls_wR_factor_ref 0.0963
_reflns_Friedel_coverage 0.000
_reflns_number_gt 8207
_reflns_number_total 10702
_reflns_threshold_expression 'I > 2\s(I)'
_cod_data_source_file c7dt03099a2.cif
_cod_data_source_block compound_14
_cod_database_code 7044018
_chemical_oxdiff_formula 'C75 H94 Br4 N4 Ni'
_reflns_odcompleteness_completeness 79.09
_reflns_odcompleteness_iscentric 1
_reflns_odcompleteness_theta 32.78
_olex2_date_sample_data_collection 2017-01-31
_olex2_refinement_description
;
1. Fixed Uiso
 At 1.2 times of:
  All C(H) groups
 At 1.5 times of:
  All C(H,H,H) groups
2.a Ternary CH refined with riding coordinates:
 C10(H10), C13(H13), C22(H22), C25(H25)
2.b Aromatic/amide H refined with riding coordinates:
 C2(H2), C3(H3), C6(H6), C7(H7), C8(H8), C18(H18), C19(H19), C20(H20),
 C29(H29), C30(H30), C32(H32), C33(H33)
2.c Idealised Me refined as rotating group:
 C11(H11A,H11B,H11C), C12(H12A,H12B,H12C), C14(H14A,H14B,H14C), C15(H15A,H15B,
 H15C), C23(H23A,H23B,H23C), C24(H24A,H24B,H24C), C26(H26A,H26B,H26C), C27(H27A,
 H27B,H27C), C34(H34A,H34B,H34C)
;
_olex2_submission_special_instructions 'No special instructions were received'
_oxdiff_exptl_absorpt_empirical_details
;
Empirical correction (ABSPACK) includes:
- Absorption correction using spherical harmonics
- Frame scaling
;
_oxdiff_exptl_absorpt_empirical_full_max 1.224
_oxdiff_exptl_absorpt_empirical_full_min 0.824
_shelx_shelxl_version_number 2016/4
_shelx_space_group_comment
;
The symmetry employed for this shelxl refinement is uniquely defined
by the following loop, which should always be used as a source of
symmetry information in preference to the above space-group names.
They are only intended as comments.
;

loop_
_space_group_symop_operation_xyz
'x, y, z'
'-x+1/2, y, -z'
'x+1/2, y+1/2, z+1/2'
'-x+1, y+1/2, -z+1/2'
'-x, -y, -z'
'x-1/2, -y, z'
'-x+1/2, -y+1/2, -z+1/2'
'x, -y+1/2, z+1/2'

loop_
_atom_site_label
_atom_site_type_symbol
_atom_site_fract_x
_atom_site_fract_y
_atom_site_fract_z
_atom_site_U_iso_or_equiv
_atom_site_adp_type
_atom_site_occupancy
_atom_site_site_symmetry_order
_atom_site_calc_flag
_atom_site_refinement_flags_posn
_atom_site_refinement_flags_adp
_atom_site_refinement_flags_occupancy
Br1 Br 0.79443(2) 0.64508(2) 0.42598(2) 0.02968(7) Uani 1 1 d . . .
Br2 Br 0.81590(2) 0.48951(2) 0.59386(2) 0.02468(6) Uani 1 1 d . . .
Ni1 Ni 0.750000 0.56219(2) 0.500000 0.01871(9) Uani 1 2 d S T P
N1 N 0.58685(7) 0.74634(10) 0.37626(9) 0.0155(3) Uani 1 1 d . . .
N2 N 0.51780(8) 0.66937(10) 0.39742(10) 0.0169(3) Uani 1 1 d . . .
C1 C 0.52614(9) 0.73874(11) 0.37370(11) 0.0149(4) Uani 1 1 d . . .
C2 C 0.61717(10) 0.68095(12) 0.40226(12) 0.0200(4) Uani 1 1 d . . .
H2 H 0.659290 0.671939 0.409447 0.024 Uiso 1 1 calc R . .
C3 C 0.57451(10) 0.63271(13) 0.41528(12) 0.0210(4) Uani 1 1 d . . .
H3 H 0.581546 0.584076 0.432876 0.025 Uiso 1 1 calc R . .
C4 C 0.61760(9) 0.80900(12) 0.35097(11) 0.0166(4) Uani 1 1 d . . .
C5 C 0.63262(10) 0.87161(12) 0.39599(12) 0.0202(4) Uani 1 1 d . . .
C6 C 0.66726(10) 0.92715(13) 0.37132(13) 0.0244(5) Uani 1 1 d . . .
H6 H 0.678442 0.970015 0.399309 0.029 Uiso 1 1 calc R . .
C7 C 0.68518(10) 0.91918(13) 0.30561(13) 0.0254(5) Uani 1 1 d . . .
H7 H 0.709227 0.956143 0.290999 0.030 Uiso 1 1 calc R . .
C8 C 0.66792(10) 0.85732(13) 0.26158(12) 0.0228(5) Uani 1 1 d . . .
H8 H 0.679110 0.854044 0.216926 0.027 Uiso 1 1 calc R . .
C9 C 0.63388(9) 0.79979(12) 0.28348(12) 0.0187(4) Uani 1 1 d . . .
C10 C 0.61486(11) 0.87998(14) 0.46884(12) 0.0260(5) Uani 1 1 d . . .
H10 H 0.590616 0.835827 0.475583 0.031 Uiso 1 1 calc R . .
C11 C 0.57421(16) 0.94874(17) 0.46938(18) 0.0462(7) Uani 1 1 d . . .
H11A H 0.596649 0.992965 0.462280 0.069 Uiso 1 1 calc GR . .
H11B H 0.562652 0.951824 0.515488 0.069 Uiso 1 1 calc GR . .
H11C H 0.537770 0.944675 0.430705 0.069 Uiso 1 1 calc GR . .
C12 C 0.67202(14) 0.8818(2) 0.53187(14) 0.0458(8) Uani 1 1 d . . .
H12A H 0.695618 0.836883 0.531183 0.069 Uiso 1 1 calc GR . .
H12B H 0.659550 0.885035 0.577422 0.069 Uiso 1 1 calc GR . .
H12C H 0.696825 0.924477 0.526617 0.069 Uiso 1 1 calc GR . .
C13 C 0.61814(10) 0.72991(13) 0.23649(12) 0.0219(4) Uani 1 1 d . . .
H13 H 0.591356 0.698534 0.258853 0.026 Uiso 1 1 calc R . .
C14 C 0.58279(10) 0.74817(15) 0.15857(13) 0.0271(5) Uani 1 1 d . . .
H14A H 0.545217 0.773848 0.160134 0.041 Uiso 1 1 calc GR . .
H14B H 0.573226 0.702594 0.131258 0.041 Uiso 1 1 calc GR . .
H14C H 0.607758 0.779523 0.135437 0.041 Uiso 1 1 calc GR . .
C15 C 0.67628(11) 0.68447(15) 0.23522(13) 0.0303(5) Uani 1 1 d . . .
H15A H 0.701320 0.711592 0.208652 0.045 Uiso 1 1 calc GR . .
H15B H 0.664664 0.637191 0.211824 0.045 Uiso 1 1 calc GR . .
H15C H 0.699280 0.676167 0.284397 0.045 Uiso 1 1 calc GR . .
C16 C 0.45869(9) 0.63233(12) 0.38793(12) 0.0184(4) Uani 1 1 d . . .
C17 C 0.43332(10) 0.62053(12) 0.44856(12) 0.0208(4) Uani 1 1 d . . .
C18 C 0.37699(11) 0.58200(15) 0.43600(14) 0.0303(5) Uani 1 1 d . . .
H18 H 0.358684 0.572712 0.474941 0.036 Uiso 1 1 calc R . .
C19 C 0.34817(12) 0.55757(16) 0.36687(15) 0.0366(6) Uani 1 1 d . . .
H19 H 0.310813 0.532100 0.359656 0.044 Uiso 1 1 calc R . .
C20 C 0.37476(12) 0.57090(16) 0.30843(14) 0.0344(6) Uani 1 1 d . . .
H20 H 0.354414 0.555017 0.262035 0.041 Uiso 1 1 calc R . .
C21 C 0.43108(11) 0.60741(13) 0.31719(13) 0.0240(5) Uani 1 1 d . . .
C22 C 0.46435(10) 0.64665(12) 0.52471(12) 0.0210(4) Uani 1 1 d . . .
H22 H 0.497493 0.681505 0.520960 0.025 Uiso 1 1 calc R . .
C23 C 0.41876(11) 0.68747(14) 0.56157(13) 0.0273(5) Uani 1 1 d . . .
H23A H 0.399809 0.728013 0.531001 0.041 Uiso 1 1 calc GR . .
H23B H 0.440481 0.706816 0.608006 0.041 Uiso 1 1 calc GR . .
H23C H 0.387518 0.653083 0.568729 0.041 Uiso 1 1 calc GR . .
C24 C 0.49292(12) 0.57988(14) 0.57203(14) 0.0305(5) Uani 1 1 d . . .
H24A H 0.460910 0.545561 0.576929 0.046 Uiso 1 1 calc GR . .
H24B H 0.513895 0.597428 0.619505 0.046 Uiso 1 1 calc GR . .
H24C H 0.521810 0.554912 0.549232 0.046 Uiso 1 1 calc GR . .
C25 C 0.46144(11) 0.61595(14) 0.25265(13) 0.0269(5) Uani 1 1 d . . .
H25 H 0.491994 0.656238 0.264374 0.032 Uiso 1 1 calc R . .
C26 C 0.41595(14) 0.63676(16) 0.18164(15) 0.0382(6) Uani 1 1 d . . .
H26A H 0.388123 0.595797 0.166101 0.057 Uiso 1 1 calc GR . .
H26B H 0.438171 0.647372 0.144615 0.057 Uiso 1 1 calc GR . .
H26C H 0.392925 0.680217 0.189507 0.057 Uiso 1 1 calc GR . .
C27 C 0.49567(15) 0.54405(18) 0.24231(16) 0.0419(7) Uani 1 1 d . . .
H27A H 0.525371 0.532583 0.286663 0.063 Uiso 1 1 calc GR . .
H27B H 0.516466 0.550765 0.203280 0.063 Uiso 1 1 calc GR . .
H27C H 0.466669 0.503627 0.230500 0.063 Uiso 1 1 calc GR . .
C28 C 0.47758(9) 0.79512(11) 0.35289(11) 0.0160(4) Uani 1 1 d . . .
C29 C 0.44139(10) 0.81238(13) 0.40234(12) 0.0233(5) Uani 1 1 d . . .
H29 H 0.449084 0.789020 0.447757 0.028 Uiso 1 1 calc R . .
C30 C 0.39427(11) 0.86393(14) 0.38407(13) 0.0277(5) Uani 1 1 d . . .
H30 H 0.370920 0.875414 0.417817 0.033 Uiso 1 1 calc R . .
C31 C 0.38092(11) 0.89912(14) 0.31625(13) 0.0259(5) Uani 1 1 d . . .
C32 C 0.41743(11) 0.88168(14) 0.26739(13) 0.0254(5) Uani 1 1 d . . .
H32 H 0.409405 0.904758 0.221824 0.031 Uiso 1 1 calc R . .
C33 C 0.46550(10) 0.83065(13) 0.28523(12) 0.0213(4) Uani 1 1 d . . .
H33 H 0.489603 0.820199 0.252021 0.026 Uiso 1 1 calc R . .
C34 C 0.32774(14) 0.95348(17) 0.29590(16) 0.0428(7) Uani 1 1 d . . .
H34A H 0.336328 0.989228 0.261379 0.064 Uiso 1 1 calc GR . .
H34B H 0.322449 0.979138 0.338943 0.064 Uiso 1 1 calc GR . .
H34C H 0.290662 0.926622 0.274439 0.064 Uiso 1 1 calc GR . .

loop_
_atom_site_aniso_label
_atom_site_aniso_U_11
_atom_site_aniso_U_22
_atom_site_aniso_U_33
_atom_site_aniso_U_23
_atom_site_aniso_U_13
_atom_site_aniso_U_12
Br1 0.02576(12) 0.04479(16) 0.01883(11) 0.00505(10) 0.00577(8) -0.01069(10)
Br2 0.02136(11) 0.02962(13) 0.02318(11) 0.00557(9) 0.00536(8) 0.00426(9)
Ni1 0.01809(18) 0.0235(2) 0.01457(17) 0.000 0.00382(14) 0.000
N1 0.0114(7) 0.0179(9) 0.0170(8) 0.0025(7) 0.0031(6) 0.0001(6)
N2 0.0150(8) 0.0165(9) 0.0195(8) 0.0014(7) 0.0046(6) 0.0002(6)
C1 0.0130(9) 0.0181(10) 0.0142(9) -0.0003(7) 0.0044(7) -0.0014(7)
C2 0.0153(9) 0.0229(11) 0.0217(10) 0.0069(8) 0.0041(8) 0.0058(8)
C3 0.0179(10) 0.0195(11) 0.0255(11) 0.0056(9) 0.0045(8) 0.0044(8)
C4 0.0111(8) 0.0205(10) 0.0178(9) 0.0061(8) 0.0021(7) 0.0007(7)
C5 0.0160(9) 0.0213(11) 0.0224(10) 0.0043(8) 0.0028(8) -0.0010(8)
C6 0.0207(10) 0.0220(11) 0.0289(12) 0.0036(9) 0.0023(9) -0.0036(9)
C7 0.0168(10) 0.0266(12) 0.0331(13) 0.0111(10) 0.0064(9) -0.0009(9)
C8 0.0173(10) 0.0307(12) 0.0218(10) 0.0099(9) 0.0076(8) 0.0052(9)
C9 0.0103(8) 0.0248(11) 0.0207(10) 0.0039(8) 0.0027(7) 0.0021(8)
C10 0.0280(12) 0.0291(13) 0.0221(11) -0.0056(9) 0.0079(9) -0.0100(10)
C11 0.0577(19) 0.0403(17) 0.0485(18) -0.0094(14) 0.0287(15) 0.0003(14)
C12 0.0447(16) 0.069(2) 0.0207(12) -0.0019(13) 0.0011(11) -0.0218(15)
C13 0.0188(10) 0.0287(12) 0.0193(10) 0.0010(9) 0.0069(8) -0.0010(9)
C14 0.0178(10) 0.0368(14) 0.0253(12) 0.0002(10) 0.0022(9) 0.0004(9)
C15 0.0294(12) 0.0352(14) 0.0245(12) -0.0015(10) 0.0026(9) 0.0102(10)
C16 0.0149(9) 0.0156(10) 0.0250(11) 0.0003(8) 0.0052(8) -0.0018(7)
C17 0.0201(10) 0.0196(11) 0.0243(11) -0.0027(8) 0.0080(8) -0.0058(8)
C18 0.0292(12) 0.0359(14) 0.0290(12) -0.0036(10) 0.0134(10) -0.0139(10)
C19 0.0304(13) 0.0466(17) 0.0339(14) -0.0079(12) 0.0098(11) -0.0218(12)
C20 0.0332(13) 0.0423(15) 0.0273(12) -0.0094(11) 0.0063(10) -0.0186(11)
C21 0.0251(11) 0.0224(12) 0.0252(11) -0.0038(9) 0.0075(9) -0.0054(9)
C22 0.0205(10) 0.0217(11) 0.0215(10) -0.0008(9) 0.0064(8) -0.0045(8)
C23 0.0249(11) 0.0313(13) 0.0277(12) -0.0063(10) 0.0101(9) -0.0047(10)
C24 0.0406(14) 0.0236(12) 0.0268(12) 0.0011(10) 0.0062(10) -0.0009(10)
C25 0.0293(12) 0.0288(13) 0.0234(11) -0.0046(10) 0.0076(9) -0.0083(10)
C26 0.0455(16) 0.0391(16) 0.0293(13) 0.0027(11) 0.0073(12) -0.0060(12)
C27 0.0510(17) 0.0470(17) 0.0314(14) -0.0024(12) 0.0169(13) 0.0063(14)
C28 0.0130(9) 0.0153(10) 0.0196(10) -0.0006(8) 0.0031(7) -0.0009(7)
C29 0.0227(11) 0.0278(12) 0.0207(10) 0.0048(9) 0.0077(8) 0.0045(9)
C30 0.0267(12) 0.0314(13) 0.0279(12) 0.0015(10) 0.0123(9) 0.0105(10)
C31 0.0224(11) 0.0263(12) 0.0288(12) 0.0020(10) 0.0056(9) 0.0096(9)
C32 0.0272(11) 0.0265(12) 0.0229(11) 0.0084(9) 0.0062(9) 0.0080(9)
C33 0.0197(10) 0.0229(11) 0.0226(11) 0.0017(9) 0.0073(8) 0.0025(8)
C34 0.0426(16) 0.0453(17) 0.0415(16) 0.0086(13) 0.0118(13) 0.0281(13)

loop_
_atom_type_symbol
_atom_type_description
_atom_type_scat_dispersion_real
_atom_type_scat_dispersion_imag
_atom_type_scat_source
C C 0.0033 0.0016 'International Tables Vol C Tables 4.2.6.8 and 6.1.1.4'
H H 0.0000 0.0000 'International Tables Vol C Tables 4.2.6.8 and 6.1.1.4'
Br Br -0.2901 2.4595 'International Tables Vol C Tables 4.2.6.8 and 6.1.1.4'
N N 0.0061 0.0033 'International Tables Vol C Tables 4.2.6.8 and 6.1.1.4'
Ni Ni 0.3393 1.1124 'International Tables Vol C Tables 4.2.6.8 and 6.1.1.4'

loop_
_exptl_crystal_face_index_h
_exptl_crystal_face_index_k
_exptl_crystal_face_index_l
_exptl_crystal_face_perp_dist
1 0 1 0.0096
-1 0 -1 0.0096
-1 0 1 0.0572
1 0 -1 0.0572
-4 5 -2 0.1010
4 -5 2 0.1010
-3 -2 5 0.0636
5 -1 -2 0.0626
-5 1 2 0.0626

loop_
_geom_angle_atom_site_label_1
_geom_angle_atom_site_label_2
_geom_angle_atom_site_label_3
_geom_angle
_geom_angle_site_symmetry_1
_geom_angle_site_symmetry_3
Br1 Ni1 Br1 103.60(2) . 2_656
Br1 Ni1 Br2 99.886(8) 2_656 .
Br1 Ni1 Br2 119.812(8) . .
Br1 Ni1 Br2 119.809(8) 2_656 2_656
Br1 Ni1 Br2 99.888(8) . 2_656
Br2 Ni1 Br2 114.53(2) 2_656 .
C1 N1 C2 109.39(17) . .
C1 N1 C4 127.69(17) . .
C2 N1 C4 122.74(16) . .
C1 N2 C3 109.10(17) . .
C1 N2 C16 124.85(17) . .
C3 N2 C16 124.25(18) . .
N1 C1 C28 127.82(18) . .
N2 C1 N1 107.12(17) . .
N2 C1 C28 125.00(18) . .
N1 C2 H2 126.3 . .
C3 C2 N1 107.35(18) . .
C3 C2 H2 126.3 . .
N2 C3 H3 126.5 . .
C2 C3 N2 107.04(19) . .
C2 C3 H3 126.5 . .
C5 C4 N1 119.10(18) . .
C5 C4 C9 124.39(19) . .
C9 C4 N1 116.38(19) . .
C4 C5 C6 116.2(2) . .
C4 C5 C10 123.37(19) . .
C6 C5 C10 120.4(2) . .
C5 C6 H6 119.5 . .
C7 C6 C5 120.9(2) . .
C7 C6 H6 119.5 . .
C6 C7 H7 119.4 . .
C8 C7 C6 121.2(2) . .
C8 C7 H7 119.4 . .
C7 C8 H8 119.7 . .
C7 C8 C9 120.6(2) . .
C9 C8 H8 119.7 . .
C4 C9 C13 123.12(19) . .
C8 C9 C4 116.7(2) . .
C8 C9 C13 120.12(19) . .
C5 C10 H10 107.6 . .
C5 C10 C11 111.2(2) . .
C5 C10 C12 111.1(2) . .
C11 C10 H10 107.6 . .
C11 C10 C12 111.6(2) . .
C12 C10 H10 107.6 . .
C10 C11 H11A 109.5 . .
C10 C11 H11B 109.5 . .
C10 C11 H11C 109.5 . .
H11A C11 H11B 109.5 . .
H11A C11 H11C 109.5 . .
H11B C11 H11C 109.5 . .
C10 C12 H12A 109.5 . .
C10 C12 H12B 109.5 . .
C10 C12 H12C 109.5 . .
H12A C12 H12B 109.5 . .
H12A C12 H12C 109.5 . .
H12B C12 H12C 109.5 . .
C9 C13 H13 107.6 . .
C9 C13 C14 112.32(19) . .
C9 C13 C15 111.11(18) . .
C14 C13 H13 107.6 . .
C14 C13 C15 110.44(19) . .
C15 C13 H13 107.6 . .
C13 C14 H14A 109.5 . .
C13 C14 H14B 109.5 . .
C13 C14 H14C 109.5 . .
H14A C14 H14B 109.5 . .
H14A C14 H14C 109.5 . .
H14B C14 H14C 109.5 . .
C13 C15 H15A 109.5 . .
C13 C15 H15B 109.5 . .
C13 C15 H15C 109.5 . .
H15A C15 H15B 109.5 . .
H15A C15 H15C 109.5 . .
H15B C15 H15C 109.5 . .
C17 C16 N2 119.58(19) . .
C17 C16 C21 123.58(19) . .
C21 C16 N2 116.79(19) . .
C16 C17 C18 116.7(2) . .
C16 C17 C22 122.82(19) . .
C18 C17 C22 120.5(2) . .
C17 C18 H18 119.4 . .
C19 C18 C17 121.2(2) . .
C19 C18 H18 119.4 . .
C18 C19 H19 119.9 . .
C18 C19 C20 120.1(2) . .
C20 C19 H19 119.9 . .
C19 C20 H20 119.2 . .
C19 C20 C21 121.7(2) . .
C21 C20 H20 119.2 . .
C16 C21 C25 123.0(2) . .
C20 C21 C16 116.7(2) . .
C20 C21 C25 120.3(2) . .
C17 C22 H22 108.4 . .
C17 C22 C23 111.52(19) . .
C17 C22 C24 110.30(19) . .
C23 C22 H22 108.4 . .
C24 C22 H22 108.4 . .
C24 C22 C23 109.64(19) . .
C22 C23 H23A 109.5 . .
C22 C23 H23B 109.5 . .
C22 C23 H23C 109.5 . .
H23A C23 H23B 109.5 . .
H23A C23 H23C 109.5 . .
H23B C23 H23C 109.5 . .
C22 C24 H24A 109.5 . .
C22 C24 H24B 109.5 . .
C22 C24 H24C 109.5 . .
H24A C24 H24B 109.5 . .
H24A C24 H24C 109.5 . .
H24B C24 H24C 109.5 . .
C21 C25 H25 107.8 . .
C21 C25 C26 113.2(2) . .
C21 C25 C27 110.0(2) . .
C26 C25 H25 107.8 . .
C26 C25 C27 110.1(2) . .
C27 C25 H25 107.8 . .
C25 C26 H26A 109.5 . .
C25 C26 H26B 109.5 . .
C25 C26 H26C 109.5 . .
H26A C26 H26B 109.5 . .
H26A C26 H26C 109.5 . .
H26B C26 H26C 109.5 . .
C25 C27 H27A 109.5 . .
C25 C27 H27B 109.5 . .
C25 C27 H27C 109.5 . .
H27A C27 H27B 109.5 . .
H27A C27 H27C 109.5 . .
H27B C27 H27C 109.5 . .
C29 C28 C1 118.51(19) . .
C33 C28 C1 122.33(19) . .
C33 C28 C29 119.14(19) . .
C28 C29 H29 119.9 . .
C30 C29 C28 120.2(2) . .
C30 C29 H29 119.9 . .
C29 C30 H30 119.3 . .
C29 C30 C31 121.4(2) . .
C31 C30 H30 119.3 . .
C30 C31 C32 117.9(2) . .
C30 C31 C34 120.9(2) . .
C32 C31 C34 121.2(2) . .
C31 C32 H32 119.3 . .
C33 C32 C31 121.4(2) . .
C33 C32 H32 119.3 . .
C28 C33 H33 120.1 . .
C32 C33 C28 119.9(2) . .
C32 C33 H33 120.1 . .
C31 C34 H34A 109.5 . .
C31 C34 H34B 109.5 . .
C31 C34 H34C 109.5 . .
H34A C34 H34B 109.5 . .
H34A C34 H34C 109.5 . .
H34B C34 H34C 109.5 . .

loop_
_geom_bond_atom_site_label_1
_geom_bond_atom_site_label_2
_geom_bond_distance
_geom_bond_site_symmetry_2
Br1 Ni1 2.3944(3) .
Br2 Ni1 2.4010(3) .
Ni1 Br1 2.3944(3) 2_656
Ni1 Br2 2.4010(3) 2_656
N1 C1 1.348(2) .
N1 C2 1.381(3) .
N1 C4 1.447(3) .
N2 C1 1.344(3) .
N2 C3 1.393(3) .
N2 C16 1.447(3) .
C1 C28 1.463(3) .
C2 H2 0.9300 .
C2 C3 1.345(3) .
C3 H3 0.9300 .
C4 C5 1.396(3) .
C4 C9 1.406(3) .
C5 C6 1.399(3) .
C5 C10 1.517(3) .
C6 H6 0.9300 .
C6 C7 1.389(3) .
C7 H7 0.9300 .
C7 C8 1.381(3) .
C8 H8 0.9300 .
C8 C9 1.394(3) .
C9 C13 1.523(3) .
C10 H10 0.9800 .
C10 C11 1.527(4) .
C10 C12 1.527(4) .
C11 H11A 0.9600 .
C11 H11B 0.9600 .
C11 H11C 0.9600 .
C12 H12A 0.9600 .
C12 H12B 0.9600 .
C12 H12C 0.9600 .
C13 H13 0.9800 .
C13 C14 1.531(3) .
C13 C15 1.532(3) .
C14 H14A 0.9600 .
C14 H14B 0.9600 .
C14 H14C 0.9600 .
C15 H15A 0.9600 .
C15 H15B 0.9600 .
C15 H15C 0.9600 .
C16 C17 1.398(3) .
C16 C21 1.403(3) .
C17 C18 1.402(3) .
C17 C22 1.513(3) .
C18 H18 0.9300 .
C18 C19 1.381(3) .
C19 H19 0.9300 .
C19 C20 1.382(4) .
C20 H20 0.9300 .
C20 C21 1.389(3) .
C21 C25 1.525(3) .
C22 H22 0.9800 .
C22 C23 1.537(3) .
C22 C24 1.536(3) .
C23 H23A 0.9600 .
C23 H23B 0.9600 .
C23 H23C 0.9600 .
C24 H24A 0.9600 .
C24 H24B 0.9600 .
C24 H24C 0.9600 .
C25 H25 0.9800 .
C25 C26 1.525(4) .
C25 C27 1.528(4) .
C26 H26A 0.9600 .
C26 H26B 0.9600 .
C26 H26C 0.9600 .
C27 H27A 0.9600 .
C27 H27B 0.9600 .
C27 H27C 0.9600 .
C28 C29 1.396(3) .
C28 C33 1.391(3) .
C29 H29 0.9300 .
C29 C30 1.379(3) .
C30 H30 0.9300 .
C30 C31 1.391(3) .
C31 C32 1.393(3) .
C31 C34 1.511(3) .
C32 H32 0.9300 .
C32 C33 1.387(3) .
C33 H33 0.9300 .
C34 H34A 0.9600 .
C34 H34B 0.9600 .
C34 H34C 0.9600 .

loop_
_geom_torsion_atom_site_label_1
_geom_torsion_atom_site_label_2
_geom_torsion_atom_site_label_3
_geom_torsion_atom_site_label_4
_geom_torsion
N1 C1 C28 C29 -123.9(2)
N1 C1 C28 C33 57.5(3)
N1 C2 C3 N2 -0.4(2)
N1 C4 C5 C6 174.29(18)
N1 C4 C5 C10 -4.0(3)
N1 C4 C9 C8 -174.92(17)
N1 C4 C9 C13 2.7(3)
N2 C1 C28 C29 52.8(3)
N2 C1 C28 C33 -125.8(2)
N2 C16 C17 C18 -177.8(2)
N2 C16 C17 C22 1.5(3)
N2 C16 C21 C20 179.1(2)
N2 C16 C21 C25 1.8(3)
C1 N1 C2 C3 0.4(2)
C1 N1 C4 C5 82.1(3)
C1 N1 C4 C9 -102.0(2)
C1 N2 C3 C2 0.2(2)
C1 N2 C16 C17 -109.6(2)
C1 N2 C16 C21 72.9(3)
C1 C28 C29 C30 -178.5(2)
C1 C28 C33 C32 177.7(2)
C2 N1 C1 N2 -0.3(2)
C2 N1 C1 C28 176.9(2)
C2 N1 C4 C5 -103.4(2)
C2 N1 C4 C9 72.6(2)
C3 N2 C1 N1 0.0(2)
C3 N2 C1 C28 -177.26(19)
C3 N2 C16 C17 87.4(3)
C3 N2 C16 C21 -90.1(3)
C4 N1 C1 N2 174.87(19)
C4 N1 C1 C28 -7.9(3)
C4 N1 C2 C3 -175.03(19)
C4 C5 C6 C7 0.0(3)
C4 C5 C10 C11 -120.0(2)
C4 C5 C10 C12 115.1(3)
C4 C9 C13 C14 125.4(2)
C4 C9 C13 C15 -110.4(2)
C5 C4 C9 C8 0.8(3)
C5 C4 C9 C13 178.45(19)
C5 C6 C7 C8 1.9(3)
C6 C5 C10 C11 61.8(3)
C6 C5 C10 C12 -63.1(3)
C6 C7 C8 C9 -2.4(3)
C7 C8 C9 C4 1.1(3)
C7 C8 C9 C13 -176.62(19)
C8 C9 C13 C14 -57.1(3)
C8 C9 C13 C15 67.2(3)
C9 C4 C5 C6 -1.3(3)
C9 C4 C5 C10 -179.6(2)
C10 C5 C6 C7 178.3(2)
C16 N2 C1 N1 -165.17(18)
C16 N2 C1 C28 17.5(3)
C16 N2 C3 C2 165.5(2)
C16 C17 C18 C19 -0.4(4)
C16 C17 C22 C23 132.5(2)
C16 C17 C22 C24 -105.4(2)
C16 C21 C25 C26 -140.7(2)
C16 C21 C25 C27 95.7(3)
C17 C16 C21 C20 1.7(4)
C17 C16 C21 C25 -175.7(2)
C17 C18 C19 C20 0.0(4)
C18 C17 C22 C23 -48.2(3)
C18 C17 C22 C24 73.9(3)
C18 C19 C20 C21 1.3(5)
C19 C20 C21 C16 -2.1(4)
C19 C20 C21 C25 175.3(3)
C20 C21 C25 C26 42.1(3)
C20 C21 C25 C27 -81.5(3)
C21 C16 C17 C18 -0.5(3)
C21 C16 C17 C22 178.9(2)
C22 C17 C18 C19 -179.8(2)
C28 C29 C30 C31 0.9(4)
C29 C28 C33 C32 -0.9(3)
C29 C30 C31 C32 -1.1(4)
C29 C30 C31 C34 177.8(3)
C30 C31 C32 C33 0.3(4)
C31 C32 C33 C28 0.7(4)
C33 C28 C29 C30 0.1(3)
C34 C31 C32 C33 -178.6(3)

loop_
_exptl_oxdiff_crystal_face_indexfrac_h
_exptl_oxdiff_crystal_face_indexfrac_k
_exptl_oxdiff_crystal_face_indexfrac_l
_exptl_oxdiff_crystal_face_x
_exptl_oxdiff_crystal_face_y
_exptl_oxdiff_crystal_face_z
0.9990 -0.0004 0.9995 -0.0002 0.0454 0.0330
-0.9990 0.0004 -0.9995 0.0002 -0.0454 -0.0330
-0.9999 -0.0002 0.9997 -0.0382 0.0190 -0.0133
0.9999 0.0002 -0.9997 0.0382 -0.0190 0.0133
-3.9977 5.0002 -1.9978 0.0613 -0.0156 -0.2513
3.9977 -5.0002 1.9978 -0.0613 0.0156 0.2513
-3.0003 -2.0010 4.9979 -0.1924 0.0808 0.0355
4.9984 -0.9997 -2.0000 0.1135 -0.0187 0.1238
-4.9984 0.9997 2.0000 -0.1135 0.0187 -0.1238

loop_
_smtbx_masks_void_nr
_smtbx_masks_void_average_x
_smtbx_masks_void_average_y
_smtbx_masks_void_average_z
_smtbx_masks_void_volume
_smtbx_masks_void_count_electrons
1 -0.016 0.116 0.550 10.1 0.0
2 -0.016 0.384 0.050 10.1 0.0
3 0.016 0.616 0.950 10.1 0.0
4 0.016 0.884 0.450 10.1 0.0
5 0.250 0.750 -0.859 540.7 53.3
6 0.484 0.616 0.050 10.1 0.0
7 0.484 0.884 0.550 10.1 0.0
8 0.516 0.116 0.450 10.1 0.0
9 0.516 0.384 0.950 10.1 0.0
10 0.750 0.250 -0.359 540.7 53.3
